data_2210969
loop_
_publ_author_name
'Gao, Jin-Sheng'
'Li, Bai-Yan'
'Hou, Guang-Feng'
'Zhang, Yi-Ming'
'Yan, Peng-Fei'

_publ_section_title
;
 Hexaaquacobalt(II) bis(4-nitrophenoxyacetate) pentahydrate
;
_journal_coeditor_code DN2076
_journal_issue 11
_journal_name_full 'Acta Crystallographica Section E'
_journal_page_first m3029
_journal_page_last m3030
_journal_paper_doi 10.1107/S1600536806043133
_journal_volume 62
_journal_year 2006
_chemical_formula_iupac '[Co (H2 O)6] (C8 H6 N O5)2, 5H2 O'
_chemical_formula_moiety 'Co H12 O6 2+, 2C8 H6 N O5 -, 5H2 O'
_chemical_formula_sum 'C16 H34 Co N2 O21'
_chemical_formula_weight 649.38
_chemical_name_systematic
;
Hexaaquacobalt(II) bis(4-nitrophenoxyacetate) pentahydrate
;
_space_group_IT_number 2
_symmetry_cell_setting triclinic
_symmetry_space_group_name_Hall '-P 1'
_symmetry_space_group_name_H-M 'P -1'
_atom_sites_solution_hydrogens geom
_atom_sites_solution_primary direct
_atom_sites_solution_secondary difmap
_cell_angle_alpha 87.92(3)
_cell_angle_beta 87.88(3)
_cell_angle_gamma 84.15(3)
_cell_formula_units_Z 2
_cell_length_a 7.0337(14)
_cell_length_b 10.687(2)
_cell_length_c 18.466(4)
_cell_measurement_reflns_used 10795
_cell_measurement_temperature 295(2)
_cell_measurement_theta_max 54.95
_cell_measurement_theta_min 6.16
_cell_volume 1379.2(5)
_computing_cell_refinement RAPID-AUTO
_computing_data_collection 'RAPID-AUTO (Rigaku Corporation, 1998)'
_computing_data_reduction 'CrystalStructure (Rigaku/MSC, 2002)'
_computing_molecular_graphics 'SHELXTL (Sheldrick, 1997b)'
_computing_structure_refinement 'SHELXL97 (Sheldrick, 1997a)'
_computing_structure_solution 'SHELXS97 (Sheldrick, 1997a)'
_diffrn_ambient_temperature 295(2)
_diffrn_detector_area_resol_mean 10
_diffrn_measured_fraction_theta_full 0.984
_diffrn_measured_fraction_theta_max 0.984
_diffrn_measurement_device_type 'Rigaku R-AXIS RAPID'
_diffrn_measurement_method \w
_diffrn_radiation_monochromator graphite
_diffrn_radiation_source 'fine-focus sealed tube'
_diffrn_radiation_type MoK\a
_diffrn_radiation_wavelength 0.71073
_diffrn_reflns_av_R_equivalents 0.0199
_diffrn_reflns_av_sigmaI/netI 0.0247
_diffrn_reflns_limit_h_max 8
_diffrn_reflns_limit_h_min -9
_diffrn_reflns_limit_k_max 13
_diffrn_reflns_limit_k_min -13
_diffrn_reflns_limit_l_max 23
_diffrn_reflns_limit_l_min -23
_diffrn_reflns_number 13564
_diffrn_reflns_theta_full 27.47
_diffrn_reflns_theta_max 27.47
_diffrn_reflns_theta_min 3.08
_diffrn_standards_decay_% 0
_diffrn_standards_interval_count 0
_diffrn_standards_interval_time 0
_diffrn_standards_number 0
_exptl_absorpt_coefficient_mu 0.716
_exptl_absorpt_correction_T_max 0.8464
_exptl_absorpt_correction_T_min 0.8118
_exptl_absorpt_correction_type multi-scan
_exptl_absorpt_process_details '(ABSCOR; Higashi, 1995)'
_exptl_crystal_colour brown
_exptl_crystal_density_diffrn 1.564
_exptl_crystal_density_method 'not measured'
_exptl_crystal_description block
_exptl_crystal_F_000 678
_exptl_crystal_size_max 0.30
_exptl_crystal_size_mid 0.27
_exptl_crystal_size_min 0.24
_refine_diff_density_max 0.293
_refine_diff_density_min -0.427
_refine_ls_extinction_method none
_refine_ls_goodness_of_fit_ref 1.074
_refine_ls_hydrogen_treatment constr
_refine_ls_matrix_type full
_refine_ls_number_parameters 361
_refine_ls_number_reflns 6214
_refine_ls_number_restraints 0
_refine_ls_restrained_S_all 1.074
_refine_ls_R_factor_all 0.0403
_refine_ls_R_factor_gt 0.0312
_refine_ls_shift/su_max 0.001
_refine_ls_shift/su_mean 0.000
_refine_ls_structure_factor_coef Fsqd
_refine_ls_weighting_details 'calc w=1/[\s^2^(Fo^2^)+(0.039P)^2^+0.4627P] where P=(Fo^2^+2Fc^2^)/3'
_refine_ls_weighting_scheme calc
_refine_ls_wR_factor_gt 0.0753
_refine_ls_wR_factor_ref 0.0848
_reflns_number_gt 5286
_reflns_number_total 6214
_reflns_threshold_expression I>2\s(I)
_cod_data_source_file dn2076.cif
_cod_data_source_block I
_cod_database_code 2210969
_cod_database_fobs_code 2210969

loop_
_symmetry_equiv_pos_as_xyz
'x, y, z'
'-x, -y, -z'

loop_
_atom_site_type_symbol
_atom_site_label
_atom_site_fract_x
_atom_site_fract_y
_atom_site_fract_z
_atom_site_U_iso_or_equiv
_atom_site_adp_type
_atom_site_calc_flag
_atom_site_refinement_flags
_atom_site_occupancy
Co Co1 0.56386(3) 0.265085(19) 0.052655(11) 0.02788(7) Uani d . 1
C C1 0.8911(2) 0.25502(17) 0.57121(9) 0.0347(4) Uani d . 1
C C2 0.8992(3) 0.14201(17) 0.61104(10) 0.0392(4) Uani d . 1
H H1 0.8835 0.0672 0.5888 0.047 Uiso calc R 1
C C3 0.9310(3) 0.14304(16) 0.68413(10) 0.0377(4) Uani d . 1
H H2 0.9369 0.0683 0.7117 0.045 Uiso calc R 1
C C4 0.9543(2) 0.25580(16) 0.71699(9) 0.0311(3) Uani d . 1
C C5 0.9416(3) 0.36876(16) 0.67663(9) 0.0362(4) Uani d . 1
H H3 0.9532 0.4443 0.6988 0.043 Uiso calc R 1
C C6 0.9116(3) 0.36708(17) 0.60308(10) 0.0374(4) Uani d . 1
H H4 0.9053 0.4416 0.5752 0.045 Uiso calc R 1
C C7 1.0257(3) 0.35573(16) 0.82473(9) 0.0343(4) Uani d . 1
H H5 0.9102 0.4137 0.8252 0.041 Uiso calc R 1
H H6 1.1262 0.3970 0.7992 0.041 Uiso calc R 1
C C8 1.0831(2) 0.32168(15) 0.90189(9) 0.0312(3) Uani d . 1
C C9 0.3510(3) 0.24003(18) 0.47790(9) 0.0383(4) Uani d . 1
C C10 0.3459(3) 0.12828(18) 0.51726(10) 0.0401(4) Uani d . 1
H H7 0.3234 0.0553 0.4944 0.048 Uiso calc R 1
C C11 0.3746(3) 0.12567(16) 0.59125(9) 0.0368(4) Uani d . 1
H H8 0.3728 0.0508 0.6184 0.044 Uiso calc R 1
C C12 0.4061(2) 0.23565(15) 0.62431(9) 0.0309(3) Uani d . 1
C C13 0.4071(3) 0.34882(17) 0.58372(10) 0.0372(4) Uani d . 1
H H9 0.4261 0.4226 0.6064 0.045 Uiso calc R 1
C C14 0.3800(3) 0.35084(18) 0.51025(10) 0.0400(4) Uani d . 1
H H10 0.3812 0.4255 0.4828 0.048 Uiso calc R 1
C C15 0.4581(3) 0.13266(15) 0.74049(9) 0.0328(3) Uani d . 1
H H12 0.5528 0.0718 0.7186 0.039 Uiso calc R 1
H H11 0.3376 0.0958 0.7454 0.039 Uiso calc R 1
C C16 0.5215(2) 0.16622(15) 0.81456(9) 0.0303(3) Uani d . 1
N N1 0.8631(2) 0.25428(17) 0.49359(8) 0.0441(4) Uani d . 1
N N2 0.3250(3) 0.24198(19) 0.39970(9) 0.0554(5) Uani d . 1
O O1 0.8415(3) 0.15562(17) 0.46551(8) 0.0697(5) Uani d . 1
O O2 0.8629(3) 0.35500(16) 0.45862(8) 0.0638(4) Uani d . 1
O O3 0.99329(19) 0.24488(11) 0.78837(6) 0.0373(3) Uani d . 1
O O4 1.08849(17) 0.20909(11) 0.92464(6) 0.0362(3) Uani d . 1
O O5 1.12093(19) 0.41198(12) 0.93806(6) 0.0402(3) Uani d . 1
O O6 0.2942(3) 0.14523(19) 0.37119(9) 0.0847(6) Uani d . 1
O O7 0.3335(4) 0.3423(2) 0.36602(9) 0.0956(7) Uani d . 1
O O8 0.4363(2) 0.24536(11) 0.69586(6) 0.0391(3) Uani d . 1
O O9 0.56636(19) 0.07379(11) 0.85721(6) 0.0390(3) Uani d . 1
O O10 0.5239(2) 0.27866(11) 0.82842(7) 0.0449(3) Uani d . 1
O O11 0.50044(18) 0.17009(11) 0.15269(6) 0.0352(3) Uani d . 1
H H13 0.5931 0.1670 0.1812 0.053 Uiso d R 1
H H14 0.4724 0.0956 0.1470 0.053 Uiso d R 1
O O12 0.42110(18) 0.13687(11) -0.00171(6) 0.0360(3) Uani d . 1
H H15 0.3106 0.1619 -0.0172 0.054 Uiso d R 1
H H16 0.4861 0.1005 -0.0359 0.054 Uiso d R 1
O O13 0.63016(19) 0.35797(11) -0.04514(6) 0.0378(3) Uani d . 1
H H18 0.5936 0.3303 -0.0843 0.057 Uiso d R 1
H H17 0.6426 0.4357 -0.0505 0.057 Uiso d R 1
O O14 0.6952(2) 0.38919(12) 0.11282(7) 0.0447(3) Uani d . 1
H H20 0.6311 0.4188 0.1492 0.067 Uiso d R 1
H H19 0.7646 0.4433 0.0951 0.067 Uiso d R 1
O O15 0.30005(17) 0.38166(11) 0.06234(6) 0.0358(3) Uani d . 1
H H21 0.2314 0.3848 0.0257 0.054 Uiso d R 1
H H22 0.2376 0.3705 0.1010 0.054 Uiso d R 1
O O16 0.81709(19) 0.15245(13) 0.03382(7) 0.0448(3) Uani d . 1
H H23 0.8897 0.1722 -0.0013 0.067 Uiso d R 1
H H24 0.8812 0.1099 0.0657 0.067 Uiso d R 1
O O17 0.7982(2) 0.12236(15) 0.24200(9) 0.0607(4) Uani d . 1
H H25 0.8818 0.0982 0.2091 0.091 Uiso d R 1
H H26 0.8246 0.1938 0.2563 0.091 Uiso d R 1
O O18 0.8513(2) 0.35348(15) 0.30073(8) 0.0563(4) Uani d . 1
H H27 0.8530 0.3449 0.3474 0.084 Uiso d R 1
H H28 0.7447 0.3964 0.2913 0.084 Uiso d R 1
O O19 0.5261(2) 0.48690(13) 0.23977(8) 0.0506(3) Uani d . 1
H H29 0.5122 0.5644 0.2288 0.076 Uiso d R 1
H H30 0.4177 0.4590 0.2444 0.076 Uiso d R 1
O O20 0.1930(2) 0.34383(15) 0.20617(8) 0.0597(4) Uani d . 1
H H32 0.0956 0.3377 0.2343 0.089 Uiso d R 1
H H31 0.2635 0.2741 0.2080 0.089 Uiso d R 1
O O21 0.9683(2) -0.00669(12) 0.86764(8) 0.0466(3) Uani d . 1
H H34 1.0134 0.0618 0.8749 0.070 Uiso d R 1
H H33 0.8477 0.0058 0.8660 0.070 Uiso d R 1

loop_
_atom_site_aniso_label
_atom_site_aniso_U_11
_atom_site_aniso_U_22
_atom_site_aniso_U_33
_atom_site_aniso_U_12
_atom_site_aniso_U_13
_atom_site_aniso_U_23
Co1 0.03616(13) 0.02229(11) 0.02530(11) -0.00321(8) -0.00334(9) 0.00090(7)
C1 0.0330(8) 0.0432(10) 0.0278(8) -0.0024(7) -0.0044(7) 0.0003(7)
C2 0.0449(10) 0.0338(9) 0.0401(10) -0.0067(7) -0.0087(8) -0.0033(7)
C3 0.0464(10) 0.0304(9) 0.0367(9) -0.0066(7) -0.0068(8) 0.0046(7)
C4 0.0306(8) 0.0340(8) 0.0285(8) -0.0027(6) -0.0029(7) 0.0019(6)
C5 0.0462(10) 0.0290(8) 0.0334(9) -0.0030(7) -0.0050(8) 0.0011(6)
C6 0.0426(9) 0.0349(9) 0.0345(9) -0.0036(7) -0.0067(8) 0.0063(7)
C7 0.0436(9) 0.0294(8) 0.0300(8) -0.0037(7) -0.0049(7) 0.0009(6)
C8 0.0307(8) 0.0327(8) 0.0301(8) -0.0042(6) -0.0008(7) 0.0018(6)
C9 0.0402(9) 0.0461(10) 0.0277(8) -0.0012(8) -0.0030(7) 0.0009(7)
C10 0.0488(10) 0.0356(9) 0.0363(9) -0.0027(8) -0.0073(8) -0.0051(7)
C11 0.0456(10) 0.0298(8) 0.0352(9) -0.0040(7) -0.0071(8) 0.0029(7)
C12 0.0321(8) 0.0325(8) 0.0278(8) -0.0023(6) -0.0046(7) 0.0014(6)
C13 0.0454(10) 0.0316(9) 0.0350(9) -0.0054(7) -0.0048(8) 0.0023(7)
C14 0.0456(10) 0.0382(10) 0.0363(9) -0.0066(8) -0.0050(8) 0.0091(7)
C15 0.0425(9) 0.0261(8) 0.0298(8) -0.0036(7) -0.0047(7) 0.0025(6)
C16 0.0338(8) 0.0287(8) 0.0285(8) -0.0040(6) -0.0023(7) 0.0014(6)
N1 0.0459(9) 0.0539(10) 0.0328(8) -0.0041(7) -0.0064(7) -0.0012(7)
N2 0.0714(12) 0.0620(12) 0.0323(8) -0.0030(9) -0.0080(8) 0.0005(8)
O1 0.1068(14) 0.0634(11) 0.0423(8) -0.0156(10) -0.0173(9) -0.0121(7)
O2 0.0968(13) 0.0609(10) 0.0342(7) -0.0104(9) -0.0145(8) 0.0094(7)
O3 0.0536(7) 0.0314(6) 0.0279(6) -0.0075(5) -0.0084(5) 0.0029(5)
O4 0.0425(7) 0.0325(6) 0.0336(6) -0.0038(5) -0.0063(5) 0.0046(5)
O5 0.0545(8) 0.0354(7) 0.0322(6) -0.0097(6) -0.0063(6) -0.0012(5)
O6 0.1399(19) 0.0765(13) 0.0408(9) -0.0163(12) -0.0203(10) -0.0106(8)
O7 0.174(2) 0.0783(13) 0.0365(9) -0.0251(14) -0.0172(11) 0.0165(8)
O8 0.0615(8) 0.0274(6) 0.0290(6) -0.0049(5) -0.0108(6) 0.0024(4)
O9 0.0538(8) 0.0302(6) 0.0330(6) -0.0030(5) -0.0103(6) 0.0052(5)
O10 0.0757(9) 0.0278(6) 0.0319(6) -0.0069(6) -0.0109(6) 0.0011(5)
O11 0.0465(7) 0.0279(6) 0.0320(6) -0.0073(5) -0.0052(5) 0.0035(4)
O12 0.0411(6) 0.0288(6) 0.0381(6) -0.0001(5) -0.0084(5) -0.0042(5)
O13 0.0572(8) 0.0298(6) 0.0279(6) -0.0106(5) -0.0068(5) 0.0031(4)
O14 0.0608(8) 0.0413(7) 0.0359(7) -0.0227(6) -0.0008(6) -0.0051(5)
O15 0.0419(7) 0.0344(6) 0.0301(6) 0.0008(5) -0.0029(5) -0.0005(5)
O16 0.0419(7) 0.0489(8) 0.0392(7) 0.0088(6) 0.0041(6) 0.0149(6)
O17 0.0701(10) 0.0498(9) 0.0634(10) -0.0042(7) -0.0182(8) -0.0049(7)
O18 0.0708(10) 0.0579(9) 0.0409(8) -0.0072(8) -0.0080(7) -0.0022(6)
O19 0.0616(9) 0.0347(7) 0.0544(8) -0.0045(6) 0.0034(7) 0.0046(6)
O20 0.0720(10) 0.0563(9) 0.0463(8) 0.0084(8) 0.0097(8) 0.0049(7)
O21 0.0488(8) 0.0323(7) 0.0585(8) -0.0007(6) -0.0127(6) 0.0014(6)

loop_
_atom_type_symbol
_atom_type_description
_atom_type_scat_dispersion_real
_atom_type_scat_dispersion_imag
_atom_type_scat_source
C C 0.0033 0.0016 'International Tables Vol C Tables 4.2.6.8 and 6.1.1.4'
H H 0.0000 0.0000 'International Tables Vol C Tables 4.2.6.8 and 6.1.1.4'
N N 0.0061 0.0033 'International Tables Vol C Tables 4.2.6.8 and 6.1.1.4'
O O 0.0106 0.0060 'International Tables Vol C Tables 4.2.6.8 and 6.1.1.4'
Co Co 0.3494 0.9721 'International Tables Vol C Tables 4.2.6.8 and 6.1.1.4'

loop_
_geom_angle_atom_site_label_1
_geom_angle_atom_site_label_2
_geom_angle_atom_site_label_3
_geom_angle
O14 Co1 O16 92.85(6)
O14 Co1 O12 176.17(5)
O16 Co1 O12 88.77(6)
O14 Co1 O13 92.54(5)
O16 Co1 O13 85.65(6)
O12 Co1 O13 91.04(5)
O14 Co1 O11 87.00(5)
O16 Co1 O11 93.70(6)
O12 Co1 O11 89.44(5)
O13 Co1 O11 179.19(5)
O14 Co1 O15 90.11(6)
O16 Co1 O15 175.13(5)
O12 Co1 O15 88.50(5)
O13 Co1 O15 90.37(6)
O11 Co1 O15 90.31(5)
C6 C1 C2 121.74(16)
C6 C1 N1 119.31(16)
C2 C1 N1 118.95(16)
C3 C2 C1 118.59(17)
C3 C2 H1 120.7
C1 C2 H1 120.7
C2 C3 C4 120.29(16)
C2 C3 H2 119.9
C4 C3 H2 119.9
O3 C4 C5 124.34(16)
O3 C4 C3 115.21(15)
C5 C4 C3 120.44(16)
C6 C5 C4 119.04(17)
C6 C5 H3 120.5
C4 C5 H3 120.5
C1 C6 C5 119.88(16)
C1 C6 H4 120.1
C5 C6 H4 120.1
O3 C7 C8 109.81(13)
O3 C7 H5 109.7
C8 C7 H5 109.7
O3 C7 H6 109.7
C8 C7 H6 109.7
H5 C7 H6 108.2
O5 C8 O4 125.35(15)
O5 C8 C7 115.07(14)
O4 C8 C7 119.58(15)
C10 C9 C14 121.90(16)
C10 C9 N2 119.30(18)
C14 C9 N2 118.80(17)
C9 C10 C11 119.39(17)
C9 C10 H7 120.3
C11 C10 H7 120.3
C12 C11 C10 119.39(16)
C12 C11 H8 120.3
C10 C11 H8 120.3
O8 C12 C11 125.04(15)
O8 C12 C13 114.52(15)
C11 C12 C13 120.43(16)
C14 C13 C12 119.99(17)
C14 C13 H9 120.0
C12 C13 H9 120.0
C13 C14 C9 118.88(16)
C13 C14 H10 120.6
C9 C14 H10 120.6
O8 C15 C16 108.38(13)
O8 C15 H12 110.0
C16 C15 H12 110.0
O8 C15 H11 110.0
C16 C15 H11 110.0
H12 C15 H11 108.4
O10 C16 O9 125.77(16)
O10 C16 C15 118.93(14)
O9 C16 C15 115.30(14)
O1 N1 O2 122.53(17)
O1 N1 C1 119.42(17)
O2 N1 C1 118.05(17)
O6 N2 O7 123.17(19)
O6 N2 C9 119.07(18)
O7 N2 C9 117.75(19)
C4 O3 C7 118.17(13)
C12 O8 C15 118.66(13)
Co1 O11 H13 111.5
Co1 O11 H14 112.6
H13 O11 H14 108.7
Co1 O12 H15 117.7
Co1 O12 H16 114.6
H15 O12 H16 108.1
Co1 O13 H18 118.6
Co1 O13 H17 125.5
H18 O13 H17 109.8
Co1 O14 H20 116.0
Co1 O14 H19 124.6
H20 O14 H19 109.6
Co1 O15 H21 115.1
Co1 O15 H22 114.6
H21 O15 H22 112.4
Co1 O16 H23 118.4
Co1 O16 H24 125.6
H23 O16 H24 110.1
H25 O17 H26 107.8
H27 O18 H28 105.8
H29 O19 H30 109.7
H32 O20 H31 108.5
H34 O21 H33 109.6

loop_
_geom_bond_atom_site_label_1
_geom_bond_atom_site_label_2
_geom_bond_distance
Co1 O14 2.0688(14)
Co1 O16 2.0712(14)
Co1 O12 2.0853(13)
Co1 O13 2.0895(13)
Co1 O11 2.1301(13)
Co1 O15 2.1325(14)
C1 C6 1.376(3)
C1 C2 1.388(3)
C1 N1 1.455(2)
C2 C3 1.377(2)
C2 H1 0.9300
C3 C4 1.396(2)
C3 H2 0.9300
C4 O3 1.355(2)
C4 C5 1.392(2)
C5 C6 1.383(2)
C5 H3 0.9300
C6 H4 0.9300
C7 O3 1.425(2)
C7 C8 1.517(2)
C7 H5 0.9700
C7 H6 0.9700
C8 O5 1.249(2)
C8 O4 1.257(2)
C9 C10 1.378(3)
C9 C14 1.382(3)
C9 N2 1.461(2)
C10 C11 1.387(2)
C10 H7 0.9300
C11 C12 1.385(2)
C11 H8 0.9300
C12 O8 1.355(2)
C12 C13 1.400(2)
C13 C14 1.376(3)
C13 H9 0.9300
C14 H10 0.9300
C15 O8 1.4328(19)
C15 C16 1.521(2)
C15 H12 0.9700
C15 H11 0.9700
C16 O10 1.240(2)
C16 O9 1.262(2)
N1 O1 1.217(2)
N1 O2 1.235(2)
N2 O6 1.219(3)
N2 O7 1.226(3)
O11 H13 0.8501
O11 H14 0.8504
O12 H15 0.8520
O12 H16 0.8479
O13 H18 0.8493
O13 H17 0.8460
O14 H20 0.8477
O14 H19 0.8436
O15 H21 0.8433
O15 H22 0.8355
O16 H23 0.8447
O16 H24 0.8456
O17 H25 0.8576
O17 H26 0.8569
O18 H27 0.8639
O18 H28 0.8582
O19 H29 0.8423
O19 H30 0.8468
O20 H32 0.8508
O20 H31 0.8525
O21 H34 0.8437
O21 H33 0.8466

loop_
_geom_hbond_atom_site_label_D
_geom_hbond_atom_site_label_H
_geom_hbond_atom_site_label_A
_geom_hbond_site_symmetry_A
_geom_hbond_distance_DH
_geom_hbond_distance_HA
_geom_hbond_distance_DA
_geom_hbond_angle_DHA
O11 H13 O17 . 0.85 1.87 2.710(2) 167.5
O11 H14 O9 2_656 0.85 1.86 2.7088(17) 173.0
O12 H15 O4 1_454 0.85 1.94 2.7766(19) 166.0
O12 H16 O9 1_554 0.85 2.05 2.8418(19) 154.1
O13 H18 O10 1_554 0.85 1.82 2.6703(18) 176.2
O13 H17 O15 2_665 0.85 2.04 2.8788(17) 174.5
O14 H20 O19 . 0.85 1.94 2.778(2) 170.3
O14 H19 O5 2_766 0.84 1.89 2.7194(19) 168.4
O15 H21 O5 1_454 0.84 1.82 2.6525(18) 167.8
O15 H22 O20 . 0.84 1.97 2.761(2) 157.3
O16 H23 O4 1_554 0.84 1.98 2.8173(19) 172.3
O16 H24 O21 2_756 0.85 1.90 2.745(2) 176.1
O17 H25 O21 2_756 0.86 1.96 2.801(2) 165.1
O17 H26 O18 . 0.86 1.95 2.798(2) 170.6
O18 H27 O2 . 0.86 2.06 2.920(2) 170.7
O19 H29 O10 2_666 0.84 1.95 2.7588(19) 160.9
O19 H29 O8 2_666 0.84 2.57 3.177(2) 130.2
O19 H30 O20 . 0.85 2.25 3.020(2) 151.6
O19 H30 O7 . 0.85 2.61 3.097(3) 118.0
O20 H32 O18 1_455 0.85 2.07 2.913(2) 170.9
O20 H31 O11 . 0.85 2.15 2.873(2) 142.0
O21 H34 O4 . 0.84 1.98 2.789(2) 161.1
O21 H34 O3 . 0.84 2.48 3.0320(19) 124.1
O21 H33 O9 . 0.85 2.05 2.882(2) 168.1
